data_4513939
loop_
_publ_author_name
'Bigler, Raphael'
'Huber, Raffael'
'St\"ockli, Marco'
'Mezzetti, Antonio'

_publ_section_title
;
 Iron(II)/(NH)2P2Macrocycles: Modular, Highly Enantioselective Transfer
 Hydrogenation Catalysts
;
_journal_issue 10
_journal_name_full 'ACS Catalysis'
_journal_page_first 6455
_journal_paper_doi 10.1021/acscatal.6b01872
_journal_volume 6
_journal_year 2016
_chemical_absolute_configuration rmad
_chemical_formula_moiety 'C39 H46 Fe N4 P2, 2(B F4)'
_chemical_formula_sum 'C39 H46 B2 F8 Fe N4 P2'
_chemical_formula_weight 862.21
_chemical_name_common '[Fe(MeCN)2(1b)](BF4)2 (8b)'
_chemical_name_systematic
;
 ?
;
_space_group_crystal_system monoclinic
_space_group_IT_number 4
_space_group_name_Hall 'P 2yb'
_space_group_name_H-M_alt 'P 1 21 1'
_symmetry_space_group_name_Hall 'P 2yb'
_symmetry_space_group_name_H-M 'P 1 21 1'
_atom_sites_solution_hydrogens mixed
_audit_creation_method SHELXL-2013
_cell_angle_alpha 90
_cell_angle_beta 110.493(2)
_cell_angle_gamma 90
_cell_formula_units_Z 2
_cell_length_a 10.9646(6)
_cell_length_b 16.3287(9)
_cell_length_c 11.9006(7)
_cell_measurement_reflns_used 9888
_cell_measurement_temperature 102(2)
_cell_measurement_theta_max 30.40
_cell_measurement_theta_min 2.49
_cell_volume 1995.8(2)
_computing_cell_refinement 'Bruker SAINT'
_computing_data_collection 'Bruker SAINT'
_computing_data_reduction 'Bruker SAINT'
_computing_molecular_graphics 'SHELXL-2013 (Sheldrick, 2013)'
_computing_publication_material 'SHELXL-2013 (Sheldrick, 2013)'
_computing_structure_refinement 'SHELXL-2013 (Sheldrick, 2013)'
_computing_structure_solution 'SHELXL-2013 (Sheldrick, 2013)'
_diffrn_ambient_temperature 102(2)
_diffrn_detector 'Bruker SMART CCD 1K area detector'
_diffrn_detector_area_resol_mean 7.9
_diffrn_measured_fraction_theta_full 0.999
_diffrn_measured_fraction_theta_max 0.997
_diffrn_measurement_device 'fixed chi three-circle diffractometer'
_diffrn_measurement_device_type 'Bruker SMART Apex2'
_diffrn_measurement_method '\w scans'
_diffrn_radiation_monochromator graphite
_diffrn_radiation_type MoK\a
_diffrn_radiation_wavelength 0.71073
_diffrn_reflns_av_R_equivalents 0.0600
_diffrn_reflns_av_unetI/netI 0.0704
_diffrn_reflns_Laue_measured_fraction_full 0.999
_diffrn_reflns_Laue_measured_fraction_max 0.997
_diffrn_reflns_limit_h_max 14
_diffrn_reflns_limit_h_min -15
_diffrn_reflns_limit_k_max 23
_diffrn_reflns_limit_k_min -23
_diffrn_reflns_limit_l_max 17
_diffrn_reflns_limit_l_min -16
_diffrn_reflns_number 47933
_diffrn_reflns_point_group_measured_fraction_full 0.997
_diffrn_reflns_point_group_measured_fraction_max 0.995
_diffrn_reflns_theta_full 25.242
_diffrn_reflns_theta_max 30.584
_diffrn_reflns_theta_min 2.343
_diffrn_source 'sealed X-ray tube'
_diffrn_standards_number 0
_exptl_absorpt_coefficient_mu 0.530
_exptl_absorpt_correction_T_max 0.9918
_exptl_absorpt_correction_T_min 0.8557
_exptl_absorpt_correction_type multi-scan
_exptl_absorpt_process_details
;
SADABS-2014/4 (Bruker,2014/4) was used for absorption correction.
wR2(int) was 0.1123 before and 0.0729 after correction.
The Ratio of minimum to maximum transmission is 0.8628.
The \l/2 correction factor is 0.00150.
;
_exptl_crystal_colour red
_exptl_crystal_density_diffrn 1.435
_exptl_crystal_density_meas ?
_exptl_crystal_description block
_exptl_crystal_F_000 892
_exptl_crystal_size_max 0.480
_exptl_crystal_size_mid 0.380
_exptl_crystal_size_min 0.180
_refine_diff_density_max 1.673
_refine_diff_density_min -0.736
_refine_diff_density_rms 0.087
_refine_ls_abs_structure_details
;
 Flack x determined using 4106 quotients [(I+)-(I-)]/[(I+)+(I-)]
 (Parsons and Flack (2004), Acta Cryst. A60, s61).
;
_refine_ls_abs_structure_Flack 0.007(6)
_refine_ls_extinction_method none
_refine_ls_goodness_of_fit_ref 1.022
_refine_ls_hydrogen_treatment mixed
_refine_ls_matrix_type full
_refine_ls_number_parameters 538
_refine_ls_number_reflns 12196
_refine_ls_number_restraints 1
_refine_ls_restrained_S_all 1.022
_refine_ls_R_factor_all 0.0743
_refine_ls_R_factor_gt 0.0527
_refine_ls_shift/su_max 0.000
_refine_ls_shift/su_mean 0.000
_refine_ls_structure_factor_coef Fsqd
_refine_ls_weighting_details 'w=1/[\s^2^(Fo^2^)+(0.0565P)^2^+1.8293P] where P=(Fo^2^+2Fc^2^)/3'
_refine_ls_weighting_scheme calc
_refine_ls_wR_factor_gt 0.1166
_refine_ls_wR_factor_ref 0.1272
_reflns_Friedel_coverage 0.933
_reflns_Friedel_fraction_full 0.995
_reflns_Friedel_fraction_max 0.993
_reflns_number_gt 10000
_reflns_number_total 12196
_reflns_threshold_expression 'I > 2\s(I)'
_cod_data_source_file cs6b01872_si_002.cif
_cod_data_source_block final4
_cod_depositor_comments
;
The following automatic conversions were performed:

'_exptl_crystal_density_meas' value 'not measured' was changed to '?'
- the value is perceived as not measured.

Automatic conversion script
Id: cif_fix_values 4268 2015-11-12 08:31:59Z antanas 

 Adding full bibliography for 4513939--4513940.cif.
;
_cod_database_code 4513939
_shelx_space_group_comment
;
The symmetry employed for this shelxl refinement is uniquely defined
by the following loop, which should always be used as a source of
symmetry information in preference to the above space-group names.
They are only intended as comments.
;
_shelxl_version_number 2013-4

loop_
_space_group_symop_operation_xyz
'x, y, z'
'-x, y+1/2, -z'

loop_
_atom_site_label
_atom_site_type_symbol
_atom_site_fract_x
_atom_site_fract_y
_atom_site_fract_z
_atom_site_U_iso_or_equiv
_atom_site_adp_type
_atom_site_occupancy
_atom_site_site_symmetry_order
_atom_site_calc_flag
_atom_site_refinement_flags_posn
_atom_site_refinement_flags_adp
_atom_site_refinement_flags_occupancy
_atom_site_disorder_assembly
_atom_site_disorder_group
Fe1 Fe 0.76230(5) -0.05270(3) 0.49692(4) 0.01191(12) Uani 1 1 d . . . . .
P1 P 0.85250(11) 0.06175(6) 0.58955(9) 0.0157(2) Uani 1 1 d . . . . .
P2 P 0.83406(9) -0.03211(6) 0.34645(8) 0.0119(2) Uani 1 1 d . . . . .
N1 N 0.5868(3) 0.0003(2) 0.4085(3) 0.0168(7) Uani 1 1 d . . . . .
H1 H 0.594(5) 0.023(3) 0.345(5) 0.020 Uiso 1 1 d . U . . .
N2 N 0.6714(4) -0.1585(2) 0.4185(3) 0.0165(7) Uani 1 1 d . . . . .
H2 H 0.654(5) -0.181(3) 0.464(5) 0.020 Uiso 1 1 d . U . . .
N3 N 0.7049(3) -0.0789(2) 0.6331(3) 0.0169(7) Uani 1 1 d . . . . .
N4 N 0.9213(3) -0.1089(2) 0.5882(3) 0.0156(7) Uani 1 1 d . . . . .
C1 C 0.5480(4) 0.0670(3) 0.4753(4) 0.0242(9) Uani 1 1 d . . . . .
H1A H 0.5659 0.0493 0.5592 0.029 Uiso 1 1 calc R U . . .
H1B H 0.4532 0.0769 0.4380 0.029 Uiso 1 1 calc R U . . .
C2 C 0.6202(5) 0.1459(3) 0.4755(4) 0.0237(9) Uani 1 1 d . . . . .
C3 C 0.5501(6) 0.2152(3) 0.4197(5) 0.0314(11) Uani 1 1 d . . . . .
H3 H 0.4587 0.2112 0.3794 0.038 Uiso 1 1 calc R U . . .
C4 C 0.6118(6) 0.2897(3) 0.4223(5) 0.0377(13) Uani 1 1 d . . . . .
H4 H 0.5625 0.3358 0.3825 0.045 Uiso 1 1 calc R U . . .
C5 C 0.7447(6) 0.2977(3) 0.4822(5) 0.0352(12) Uani 1 1 d . . . . .
H5 H 0.7862 0.3492 0.4858 0.042 Uiso 1 1 calc R U . . .
C6 C 0.8162(6) 0.2295(3) 0.5368(5) 0.0286(10) Uani 1 1 d . . . . .
H6 H 0.9074 0.2344 0.5777 0.034 Uiso 1 1 calc R U . . .
C7 C 0.7554(5) 0.1530(3) 0.5325(4) 0.0201(8) Uani 1 1 d . . . . .
C8 C 0.8834(5) 0.0679(3) 0.7511(4) 0.0246(9) Uani 1 1 d . . . . .
C9 C 0.7871(6) 0.0981(3) 0.7913(5) 0.0364(12) Uani 1 1 d . . . . .
H9 H 0.7067 0.1163 0.7348 0.044 Uiso 1 1 calc R U . . .
C10 C 0.8074(8) 0.1020(4) 0.9133(5) 0.0520(19) Uani 1 1 d . . . . .
H10 H 0.7404 0.1219 0.9394 0.062 Uiso 1 1 calc R U . . .
C11 C 0.9234(8) 0.0772(4) 0.9959(5) 0.057(2) Uani 1 1 d . . . . .
H11 H 0.9381 0.0814 1.0792 0.069 Uiso 1 1 calc R U . . .
C12 C 1.0189(7) 0.0460(4) 0.9571(5) 0.0504(18) Uani 1 1 d . . . . .
H12 H 1.0988 0.0279 1.0146 0.061 Uiso 1 1 calc R U . . .
C13 C 1.0003(6) 0.0407(3) 0.8349(4) 0.0350(12) Uani 1 1 d . . . . .
H13 H 1.0665 0.0187 0.8094 0.042 Uiso 1 1 calc R U . . .
C14 C 1.0128(4) 0.0845(3) 0.5828(4) 0.0200(8) Uani 1 1 d . . . . .
H14A H 1.0451 0.1357 0.6281 0.024 Uiso 1 1 calc R U . . .
H14B H 1.0731 0.0400 0.6243 0.024 Uiso 1 1 calc R U . . .
C15 C 1.0188(4) 0.0942(3) 0.4575(4) 0.0202(8) Uani 1 1 d . . . . .
H15A H 1.1056 0.1158 0.4649 0.024 Uiso 1 1 calc R U . . .
H15B H 0.9533 0.1354 0.4132 0.024 Uiso 1 1 calc R U . . .
C16 C 0.9945(4) 0.0153(3) 0.3842(4) 0.0194(8) Uani 1 1 d . . . . .
H16A H 1.0607 -0.0253 0.4291 0.023 Uiso 1 1 calc R U . . .
H16B H 1.0095 0.0269 0.3084 0.023 Uiso 1 1 calc R U . . .
C17 C 0.7233(4) 0.0272(2) 0.2193(3) 0.0151(8) Uani 1 1 d . . . . .
C18 C 0.7056(4) 0.1112(3) 0.2310(4) 0.0200(8) Uani 1 1 d . . . . .
H18 H 0.7588 0.1390 0.3011 0.024 Uiso 1 1 calc R U . . .
C19 C 0.6117(5) 0.1542(3) 0.1416(4) 0.0278(10) Uani 1 1 d . . . . .
H19 H 0.6021 0.2115 0.1500 0.033 Uiso 1 1 calc R U . . .
C20 C 0.5313(5) 0.1139(3) 0.0398(4) 0.0316(11) Uani 1 1 d . . . . .
H20 H 0.4649 0.1431 -0.0202 0.038 Uiso 1 1 calc R U . . .
C21 C 0.5481(5) 0.0312(3) 0.0260(4) 0.0260(10) Uani 1 1 d . . . . .
H21 H 0.4944 0.0037 -0.0443 0.031 Uiso 1 1 calc R U . . .
C22 C 0.6432(4) -0.0119(3) 0.1143(4) 0.0192(8) Uani 1 1 d . . . . .
H22 H 0.6543 -0.0687 0.1037 0.023 Uiso 1 1 calc R U . . .
C23 C 0.8521(4) -0.1255(3) 0.2693(3) 0.0172(8) Uani 1 1 d . . . . .
C24 C 0.9123(5) -0.1193(3) 0.1837(4) 0.0232(9) Uani 1 1 d . . . . .
H24 H 0.9509 -0.0687 0.1748 0.028 Uiso 1 1 calc R U . . .
C25 C 0.9173(5) -0.1850(3) 0.1112(4) 0.0284(11) Uani 1 1 d . . . . .
H25 H 0.9620 -0.1803 0.0560 0.034 Uiso 1 1 calc R U . . .
C26 C 0.8564(5) -0.2570(3) 0.1207(4) 0.0323(12) Uani 1 1 d . . . . .
H26 H 0.8547 -0.3013 0.0685 0.039 Uiso 1 1 calc R U . . .
C27 C 0.7970(5) -0.2656(3) 0.2063(4) 0.0266(10) Uani 1 1 d . . . . .
H27 H 0.7560 -0.3159 0.2118 0.032 Uiso 1 1 calc R U . . .
C28 C 0.7966(4) -0.2012(2) 0.2846(3) 0.0183(8) Uani 1 1 d . . . . .
C29 C 0.7485(4) -0.2220(2) 0.3850(4) 0.0209(9) Uani 1 1 d . . . . .
H29A H 0.6946 -0.2721 0.3623 0.025 Uiso 1 1 calc R U . . .
H29B H 0.8248 -0.2353 0.4570 0.025 Uiso 1 1 calc R U . . .
C30 C 0.5466(4) -0.1371(3) 0.3222(4) 0.0208(9) Uani 1 1 d . . . . .
H30 H 0.5681 -0.1171 0.2519 0.025 Uiso 1 1 calc R U . . .
C31 C 0.4864(4) -0.0648(3) 0.3672(4) 0.0213(9) Uani 1 1 d . . . . .
H31 H 0.4633 -0.0836 0.4373 0.026 Uiso 1 1 calc R U . . .
C32 C 0.3620(4) -0.0352(3) 0.2686(5) 0.0334(12) Uani 1 1 d . . . . .
H32A H 0.3842 -0.0124 0.2012 0.040 Uiso 1 1 calc R U . . .
H32B H 0.3213 0.0088 0.3006 0.040 Uiso 1 1 calc R U . . .
C33 C 0.2652(5) -0.1060(4) 0.2230(6) 0.0457(16) Uani 1 1 d . . . . .
H33A H 0.2358 -0.1248 0.2884 0.055 Uiso 1 1 calc R U . . .
H33B H 0.1880 -0.0863 0.1563 0.055 Uiso 1 1 calc R U . . .
C34 C 0.3256(5) -0.1771(4) 0.1799(5) 0.0437(15) Uani 1 1 d . . . . .
H34A H 0.3464 -0.1599 0.1089 0.052 Uiso 1 1 calc R U . . .
H34B H 0.2620 -0.2226 0.1552 0.052 Uiso 1 1 calc R U . . .
C35 C 0.4502(5) -0.2073(3) 0.2782(4) 0.0308(11) Uani 1 1 d . . . . .
H35A H 0.4284 -0.2298 0.3461 0.037 Uiso 1 1 calc R U . . .
H35B H 0.4902 -0.2516 0.2459 0.037 Uiso 1 1 calc R U . . .
C36 C 0.6959(4) -0.0960(3) 0.7228(4) 0.0214(9) Uani 1 1 d . . . . .
C37 C 0.6906(6) -0.1162(4) 0.8406(4) 0.0358(12) Uani 1 1 d . . . . .
H37A H 0.7367 -0.1679 0.8687 0.054 Uiso 1 1 calc R U . . .
H37B H 0.5996 -0.1220 0.8346 0.054 Uiso 1 1 calc R U . . .
H37C H 0.7320 -0.0725 0.8975 0.054 Uiso 1 1 calc R U . . .
C38 C 1.0105(4) -0.1388(3) 0.6568(4) 0.0198(8) Uani 1 1 d . . . . .
C39 C 1.1226(5) -0.1761(4) 0.7480(4) 0.0357(12) Uani 1 1 d . . . . .
H39A H 1.1917 -0.1351 0.7788 0.054 Uiso 1 1 calc R U . . .
H39B H 1.1547 -0.2218 0.7127 0.054 Uiso 1 1 calc R U . . .
H39C H 1.0969 -0.1964 0.8140 0.054 Uiso 1 1 calc R U . . .
B1 B 1.1758(7) 0.1949(4) 0.2396(5) 0.0353(14) Uani 1 1 d . . . . .
F1 F 1.0940(4) 0.2506(3) 0.1657(4) 0.0724(13) Uani 1 1 d . . . . .
F2 F 1.2776(5) 0.1827(3) 0.1916(4) 0.0643(11) Uani 1 1 d . . . . .
F3 F 1.1329(5) 0.1179(3) 0.2438(4) 0.0779(15) Uani 1 1 d . . . . .
F4 F 1.2317(3) 0.2288(2) 0.3538(3) 0.0442(8) Uani 1 1 d . . . . .
B2 B 0.6409(5) 0.5117(4) 0.3039(5) 0.0316(13) Uani 1 1 d . . . . .
F5 F 0.7143(7) 0.5229(8) 0.2287(6) 0.0567(18) Uani 0.506(6) 1 d . . P A 1
F6 F 0.5788(17) 0.5864(9) 0.2937(12) 0.109(5) Uani 0.506(6) 1 d . . P A 1
F7 F 0.5516(15) 0.4577(10) 0.2646(11) 0.138(6) Uani 0.506(6) 1 d . . P A 1
F8 F 0.720(2) 0.4963(14) 0.4119(19) 0.069(7) Uani 0.506(6) 1 d . . P A 1
F9 F 0.7007(19) 0.4944(9) 0.4311(17) 0.037(3) Uani 0.494(6) 1 d . . P A 2
F10 F 0.6502(17) 0.4409(9) 0.2410(9) 0.122(6) Uani 0.494(6) 1 d . . P A 2
F11 F 0.6826(16) 0.5757(10) 0.2675(13) 0.138(6) Uani 0.494(6) 1 d . . P A 2
F12 F 0.5113(7) 0.5218(9) 0.2767(6) 0.0567(18) Uani 0.494(6) 1 d . . P A 2

loop_
_atom_site_aniso_label
_atom_site_aniso_U_11
_atom_site_aniso_U_22
_atom_site_aniso_U_33
_atom_site_aniso_U_23
_atom_site_aniso_U_13
_atom_site_aniso_U_12
Fe1 0.0104(2) 0.0159(2) 0.0091(2) 0.00252(19) 0.00296(18) 0.0008(2)
P1 0.0187(5) 0.0170(5) 0.0110(4) -0.0001(4) 0.0047(4) 0.0005(4)
P2 0.0114(4) 0.0138(5) 0.0104(4) 0.0009(3) 0.0036(3) 0.0009(3)
N1 0.0133(16) 0.0213(17) 0.0157(16) 0.0076(14) 0.0050(13) 0.0027(13)
N2 0.0186(17) 0.0172(17) 0.0137(16) 0.0072(13) 0.0055(13) -0.0035(14)
N3 0.0158(16) 0.0210(17) 0.0144(16) 0.0042(12) 0.0060(13) 0.0024(13)
N4 0.0143(16) 0.0197(17) 0.0126(15) 0.0023(13) 0.0044(13) 0.0002(13)
C1 0.020(2) 0.030(2) 0.024(2) 0.0032(18) 0.0101(17) 0.0079(18)
C2 0.029(2) 0.027(2) 0.020(2) 0.0020(17) 0.0149(18) 0.0094(19)
C3 0.038(3) 0.035(3) 0.027(2) 0.006(2) 0.019(2) 0.018(2)
C4 0.064(4) 0.025(3) 0.037(3) 0.014(2) 0.033(3) 0.023(3)
C5 0.060(4) 0.018(2) 0.042(3) 0.003(2) 0.035(3) 0.005(2)
C6 0.046(3) 0.018(2) 0.030(2) -0.0022(18) 0.024(2) 0.000(2)
C7 0.032(2) 0.018(2) 0.0142(18) 0.0008(15) 0.0128(17) 0.0049(17)
C8 0.039(3) 0.022(2) 0.0131(18) -0.0020(16) 0.0088(18) -0.0057(19)
C9 0.061(4) 0.030(3) 0.027(2) -0.006(2) 0.027(2) -0.005(2)
C10 0.103(6) 0.034(3) 0.034(3) -0.010(2) 0.042(4) -0.019(3)
C11 0.117(6) 0.038(3) 0.020(2) -0.006(2) 0.027(3) -0.035(4)
C12 0.081(5) 0.036(3) 0.016(2) 0.008(2) -0.005(3) -0.023(3)
C13 0.051(3) 0.026(2) 0.018(2) 0.0039(18) 0.001(2) -0.010(2)
C14 0.0147(19) 0.023(2) 0.0188(19) -0.0026(16) 0.0021(15) -0.0052(16)
C15 0.0146(19) 0.022(2) 0.024(2) -0.0006(16) 0.0067(16) -0.0045(16)
C16 0.0137(18) 0.025(2) 0.021(2) 0.0019(16) 0.0076(16) -0.0031(16)
C17 0.0168(19) 0.0171(19) 0.0125(17) 0.0039(14) 0.0067(14) 0.0017(15)
C18 0.025(2) 0.020(2) 0.0159(18) 0.0036(15) 0.0086(16) 0.0042(16)
C19 0.038(3) 0.022(2) 0.023(2) 0.0067(18) 0.010(2) 0.010(2)
C20 0.029(3) 0.037(3) 0.023(2) 0.013(2) 0.0029(19) 0.013(2)
C21 0.023(2) 0.037(3) 0.0130(19) 0.0029(17) 0.0008(17) 0.001(2)
C22 0.021(2) 0.021(2) 0.0147(18) 0.0024(15) 0.0060(16) -0.0008(16)
C23 0.0195(19) 0.0173(19) 0.0122(17) -0.0008(14) 0.0026(15) 0.0033(15)
C24 0.025(2) 0.025(2) 0.020(2) -0.0012(17) 0.0085(17) 0.0062(18)
C25 0.030(2) 0.039(3) 0.017(2) -0.0013(18) 0.0091(18) 0.016(2)
C26 0.039(3) 0.028(3) 0.022(2) -0.0086(18) 0.001(2) 0.015(2)
C27 0.038(3) 0.017(2) 0.0149(19) -0.0019(15) -0.0026(18) 0.0093(18)
C28 0.021(2) 0.0150(19) 0.0127(17) 0.0019(14) -0.0012(15) 0.0058(15)
C29 0.026(2) 0.0143(19) 0.0148(18) 0.0023(14) -0.0020(16) 0.0001(16)
C30 0.020(2) 0.025(2) 0.0140(18) 0.0078(16) 0.0008(15) -0.0067(17)
C31 0.0125(17) 0.027(2) 0.0225(19) 0.0100(17) 0.0034(15) -0.0043(16)
C32 0.015(2) 0.041(3) 0.035(2) 0.017(2) -0.0026(18) -0.0022(19)
C33 0.018(2) 0.058(4) 0.048(3) 0.025(3) -0.005(2) -0.013(2)
C34 0.032(3) 0.049(3) 0.034(3) 0.013(2) -0.009(2) -0.024(3)
C35 0.028(2) 0.033(3) 0.025(2) 0.0050(19) 0.0007(19) -0.017(2)
C36 0.020(2) 0.025(2) 0.021(2) 0.0030(17) 0.0086(17) 0.0056(17)
C37 0.046(3) 0.046(3) 0.024(2) 0.014(2) 0.024(2) 0.016(3)
C38 0.018(2) 0.026(2) 0.0168(19) 0.0020(16) 0.0078(16) 0.0054(17)
C39 0.024(2) 0.056(3) 0.024(2) 0.009(2) 0.0047(19) 0.017(2)
B1 0.044(4) 0.030(3) 0.027(3) 0.002(2) 0.006(3) -0.012(3)
F1 0.060(3) 0.095(4) 0.061(3) 0.023(2) 0.019(2) 0.028(2)
F2 0.076(3) 0.073(3) 0.052(2) -0.006(2) 0.032(2) 0.011(2)
F3 0.127(4) 0.057(3) 0.049(2) 0.000(2) 0.031(3) -0.038(3)
F4 0.0390(18) 0.062(2) 0.0354(17) -0.0234(15) 0.0175(14) -0.0168(16)
B2 0.021(3) 0.034(3) 0.034(3) 0.013(2) 0.003(2) -0.006(2)
F5 0.030(3) 0.113(6) 0.026(2) -0.012(3) 0.007(2) -0.016(3)
F6 0.149(13) 0.104(10) 0.104(9) 0.054(8) 0.082(9) 0.064(10)
F7 0.124(8) 0.123(8) 0.091(6) 0.073(6) -0.057(6) -0.110(7)
F8 0.056(9) 0.097(10) 0.032(7) 0.031(6) -0.012(6) -0.047(7)
F9 0.042(6) 0.032(5) 0.027(6) 0.006(4) 0.000(4) 0.002(5)
F10 0.207(14) 0.119(10) 0.056(5) 0.040(6) 0.069(8) 0.135(11)
F11 0.124(8) 0.123(8) 0.091(6) 0.073(6) -0.057(6) -0.110(7)
F12 0.030(3) 0.113(6) 0.026(2) -0.012(3) 0.007(2) -0.016(3)

loop_
_atom_type_symbol
_atom_type_description
_atom_type_scat_dispersion_real
_atom_type_scat_dispersion_imag
_atom_type_scat_source
C C 0.0033 0.0016 'International Tables Vol C Tables 4.2.6.8 and 6.1.1.4'
H H 0.0000 0.0000 'International Tables Vol C Tables 4.2.6.8 and 6.1.1.4'
B B 0.0013 0.0007 'International Tables Vol C Tables 4.2.6.8 and 6.1.1.4'
F F 0.0171 0.0103 'International Tables Vol C Tables 4.2.6.8 and 6.1.1.4'
Fe Fe 0.3463 0.8444 'International Tables Vol C Tables 4.2.6.8 and 6.1.1.4'
N N 0.0061 0.0033 'International Tables Vol C Tables 4.2.6.8 and 6.1.1.4'
P P 0.1023 0.0942 'International Tables Vol C Tables 4.2.6.8 and 6.1.1.4'

loop_
_geom_angle_atom_site_label_1
_geom_angle_atom_site_label_2
_geom_angle_atom_site_label_3
_geom_angle
N4 Fe1 N3 85.42(14)
N4 Fe1 N1 174.95(15)
N3 Fe1 N1 90.06(14)
N4 Fe1 N2 93.17(15)
N3 Fe1 N2 87.01(15)
N1 Fe1 N2 84.35(15)
N4 Fe1 P1 87.87(11)
N3 Fe1 P1 89.39(11)
N1 Fe1 P1 94.32(11)
N2 Fe1 P1 176.16(11)
N4 Fe1 P2 91.17(11)
N3 Fe1 P2 175.81(11)
N1 Fe1 P2 93.25(11)
N2 Fe1 P2 90.75(11)
P1 Fe1 P2 92.92(4)
C7 P1 C14 105.3(2)
C7 P1 C8 102.5(2)
C14 P1 C8 102.0(2)
C7 P1 Fe1 113.81(15)
C14 P1 Fe1 114.72(15)
C8 P1 Fe1 116.96(15)
C23 P2 C16 102.3(2)
C23 P2 C17 100.47(18)
C16 P2 C17 106.22(19)
C23 P2 Fe1 114.25(14)
C16 P2 Fe1 116.65(14)
C17 P2 Fe1 115.01(13)
C31 N1 C1 112.4(3)
C31 N1 Fe1 109.0(3)
C1 N1 Fe1 115.4(3)
C31 N1 H1 107(3)
C1 N1 H1 106(3)
Fe1 N1 H1 106(3)
C29 N2 C30 114.6(3)
C29 N2 Fe1 118.8(3)
C30 N2 Fe1 108.9(3)
C29 N2 H2 99(4)
C30 N2 H2 106(4)
Fe1 N2 H2 108(4)
C36 N3 Fe1 167.3(4)
C38 N4 Fe1 169.7(4)
N1 C1 C2 112.0(4)
N1 C1 H1A 109.2
C2 C1 H1A 109.2
N1 C1 H1B 109.2
C2 C1 H1B 109.2
H1A C1 H1B 107.9
C3 C2 C7 118.4(5)
C3 C2 C1 119.2(4)
C7 C2 C1 122.4(4)
C4 C3 C2 121.1(5)
C4 C3 H3 119.5
C2 C3 H3 119.5
C5 C4 C3 120.7(5)
C5 C4 H4 119.6
C3 C4 H4 119.6
C4 C5 C6 119.0(5)
C4 C5 H5 120.5
C6 C5 H5 120.5
C5 C6 C7 120.9(5)
C5 C6 H6 119.6
C7 C6 H6 119.6
C2 C7 C6 119.9(4)
C2 C7 P1 119.6(3)
C6 C7 P1 120.3(4)
C13 C8 C9 119.0(4)
C13 C8 P1 121.3(4)
C9 C8 P1 119.7(4)
C10 C9 C8 120.7(6)
C10 C9 H9 119.7
C8 C9 H9 119.7
C11 C10 C9 120.4(7)
C11 C10 H10 119.8
C9 C10 H10 119.8
C10 C11 C12 119.5(5)
C10 C11 H11 120.3
C12 C11 H11 120.3
C11 C12 C13 121.2(6)
C11 C12 H12 119.4
C13 C12 H12 119.4
C8 C13 C12 119.2(6)
C8 C13 H13 120.4
C12 C13 H13 120.4
C15 C14 P1 115.8(3)
C15 C14 H14A 108.3
P1 C14 H14A 108.3
C15 C14 H14B 108.3
P1 C14 H14B 108.3
H14A C14 H14B 107.4
C14 C15 C16 114.4(4)
C14 C15 H15A 108.7
C16 C15 H15A 108.7
C14 C15 H15B 108.7
C16 C15 H15B 108.7
H15A C15 H15B 107.6
C15 C16 P2 117.2(3)
C15 C16 H16A 108.0
P2 C16 H16A 108.0
C15 C16 H16B 108.0
P2 C16 H16B 108.0
H16A C16 H16B 107.2
C18 C17 C22 118.0(4)
C18 C17 P2 120.4(3)
C22 C17 P2 121.2(3)
C19 C18 C17 120.9(4)
C19 C18 H18 119.6
C17 C18 H18 119.6
C18 C19 C20 120.2(4)
C18 C19 H19 119.9
C20 C19 H19 119.9
C21 C20 C19 119.8(4)
C21 C20 H20 120.1
C19 C20 H20 120.1
C20 C21 C22 120.2(4)
C20 C21 H21 119.9
C22 C21 H21 119.9
C21 C22 C17 121.0(4)
C21 C22 H22 119.5
C17 C22 H22 119.5
C24 C23 C28 119.3(4)
C24 C23 P2 117.9(3)
C28 C23 P2 122.5(3)
C25 C24 C23 121.9(5)
C25 C24 H24 119.1
C23 C24 H24 119.1
C26 C25 C24 118.8(5)
C26 C25 H25 120.6
C24 C25 H25 120.6
C25 C26 C27 120.7(4)
C25 C26 H26 119.6
C27 C26 H26 119.6
C26 C27 C28 121.3(5)
C26 C27 H27 119.4
C28 C27 H27 119.4
C27 C28 C23 117.8(4)
C27 C28 C29 116.1(4)
C23 C28 C29 125.8(4)
N2 C29 C28 116.6(3)
N2 C29 H29A 108.1
C28 C29 H29A 108.1
N2 C29 H29B 108.1
C28 C29 H29B 108.1
H29A C29 H29B 107.3
N2 C30 C35 115.4(4)
N2 C30 C31 107.6(3)
C35 C30 C31 111.5(4)
N2 C30 H30 107.3
C35 C30 H30 107.3
C31 C30 H30 107.3
N1 C31 C32 112.7(4)
N1 C31 C30 107.8(3)
C32 C31 C30 110.5(4)
N1 C31 H31 108.6
C32 C31 H31 108.6
C30 C31 H31 108.6
C31 C32 C33 110.7(4)
C31 C32 H32A 109.5
C33 C32 H32A 109.5
C31 C32 H32B 109.5
C33 C32 H32B 109.5
H32A C32 H32B 108.1
C34 C33 C32 111.6(5)
C34 C33 H33A 109.3
C32 C33 H33A 109.3
C34 C33 H33B 109.3
C32 C33 H33B 109.3
H33A C33 H33B 108.0
C33 C34 C35 111.5(5)
C33 C34 H34A 109.3
C35 C34 H34A 109.3
C33 C34 H34B 109.3
C35 C34 H34B 109.3
H34A C34 H34B 108.0
C30 C35 C34 110.2(4)
C30 C35 H35A 109.6
C34 C35 H35A 109.6
C30 C35 H35B 109.6
C34 C35 H35B 109.6
H35A C35 H35B 108.1
N3 C36 C37 177.2(5)
C36 C37 H37A 109.5
C36 C37 H37B 109.5
H37A C37 H37B 109.5
C36 C37 H37C 109.5
H37A C37 H37C 109.5
H37B C37 H37C 109.5
N4 C38 C39 177.8(5)
C38 C39 H39A 109.5
C38 C39 H39B 109.5
H39A C39 H39B 109.5
C38 C39 H39C 109.5
H39A C39 H39C 109.5
H39B C39 H39C 109.5
F3 B1 F1 119.1(6)
F3 B1 F4 111.9(5)
F1 B1 F4 109.3(5)
F3 B1 F2 102.4(5)
F1 B1 F2 105.4(5)
F4 B1 F2 107.8(5)
F7 B2 F8 112.9(11)
F11 B2 F12 106.9(11)
F7 B2 F6 106.6(12)
F8 B2 F6 113.3(13)
F11 B2 F10 113.2(13)
F12 B2 F10 103.9(9)
F7 B2 F5 113.1(11)
F8 B2 F5 108.7(11)
F6 B2 F5 101.7(7)
F11 B2 F9 115.4(10)
F12 B2 F9 109.0(9)
F10 B2 F9 107.8(7)

loop_
_geom_bond_atom_site_label_1
_geom_bond_atom_site_label_2
_geom_bond_distance
Fe1 N4 1.932(3)
Fe1 N3 1.979(3)
Fe1 N1 2.035(3)
Fe1 N2 2.048(4)
Fe1 P1 2.2187(12)
Fe1 P2 2.2193(11)
P1 C7 1.819(4)
P1 C14 1.826(4)
P1 C8 1.834(4)
P2 C23 1.826(4)
P2 C16 1.829(4)
P2 C17 1.848(4)
N1 C31 1.484(5)
N1 C1 1.496(6)
N1 H1 0.88(6)
N2 C29 1.478(6)
N2 C30 1.487(5)
N2 H2 0.73(5)
N3 C36 1.140(6)
N4 C38 1.141(5)
C1 C2 1.512(7)
C1 H1A 0.9900
C1 H1B 0.9900
C2 C3 1.398(7)
C2 C7 1.403(7)
C3 C4 1.388(8)
C3 H3 0.9500
C4 C5 1.386(9)
C4 H4 0.9500
C5 C6 1.387(7)
C5 H5 0.9500
C6 C7 1.408(6)
C6 H6 0.9500
C8 C13 1.393(7)
C8 C9 1.394(7)
C9 C10 1.390(7)
C9 H9 0.9500
C10 C11 1.368(11)
C10 H10 0.9500
C11 C12 1.381(11)
C11 H11 0.9500
C12 C13 1.398(8)
C12 H12 0.9500
C13 H13 0.9500
C14 C15 1.524(6)
C14 H14A 0.9900
C14 H14B 0.9900
C15 C16 1.527(6)
C15 H15A 0.9900
C15 H15B 0.9900
C16 H16A 0.9900
C16 H16B 0.9900
C17 C18 1.398(6)
C17 C22 1.404(6)
C18 C19 1.386(6)
C18 H18 0.9500
C19 C20 1.390(7)
C19 H19 0.9500
C20 C21 1.380(8)
C20 H20 0.9500
C21 C22 1.385(6)
C21 H21 0.9500
C22 H22 0.9500
C23 C24 1.398(6)
C23 C28 1.418(6)
C24 C25 1.390(6)
C24 H24 0.9500
C25 C26 1.376(8)
C25 H25 0.9500
C26 C27 1.394(8)
C26 H26 0.9500
C27 C28 1.406(6)
C27 H27 0.9500
C28 C29 1.505(6)
C29 H29A 0.9900
C29 H29B 0.9900
C30 C35 1.522(6)
C30 C31 1.538(7)
C30 H30 1.0000
C31 C32 1.533(6)
C31 H31 1.0000
C32 C33 1.534(8)
C32 H32A 0.9900
C32 H32B 0.9900
C33 C34 1.512(10)
C33 H33A 0.9900
C33 H33B 0.9900
C34 C35 1.536(7)
C34 H34A 0.9900
C34 H34B 0.9900
C35 H35A 0.9900
C35 H35B 0.9900
C36 C37 1.462(6)
C37 H37A 0.9800
C37 H37B 0.9800
C37 H37C 0.9800
C38 C39 1.459(6)
C39 H39A 0.9800
C39 H39B 0.9800
C39 H39C 0.9800
B1 F3 1.350(7)
B1 F1 1.360(8)
B1 F4 1.394(7)
B1 F2 1.434(8)
B2 F11 1.276(10)
B2 F7 1.279(10)
B2 F8 1.30(2)
B2 F12 1.352(10)
B2 F6 1.382(13)
B2 F10 1.399(13)
B2 F5 1.409(10)
B2 F9 1.452(19)

loop_
_geom_torsion_atom_site_label_1
_geom_torsion_atom_site_label_2
_geom_torsion_atom_site_label_3
_geom_torsion_atom_site_label_4
_geom_torsion
C31 N1 C1 C2 -158.0(3)
Fe1 N1 C1 C2 76.2(4)
N1 C1 C2 C3 116.9(4)
N1 C1 C2 C7 -64.9(5)
C7 C2 C3 C4 -1.1(7)
C1 C2 C3 C4 177.1(4)
C2 C3 C4 C5 -1.1(8)
C3 C4 C5 C6 1.9(7)
C4 C5 C6 C7 -0.3(7)
C3 C2 C7 C6 2.7(6)
C1 C2 C7 C6 -175.6(4)
C3 C2 C7 P1 -172.3(3)
C1 C2 C7 P1 9.4(6)
C5 C6 C7 C2 -1.9(7)
C5 C6 C7 P1 173.0(4)
C14 P1 C7 C2 151.4(3)
C8 P1 C7 C2 -102.3(4)
Fe1 P1 C7 C2 24.9(4)
C14 P1 C7 C6 -23.6(4)
C8 P1 C7 C6 82.7(4)
Fe1 P1 C7 C6 -150.1(3)
C7 P1 C8 C13 -145.6(4)
C14 P1 C8 C13 -36.7(4)
Fe1 P1 C8 C13 89.3(4)
C7 P1 C8 C9 36.3(4)
C14 P1 C8 C9 145.1(4)
Fe1 P1 C8 C9 -88.9(4)
C13 C8 C9 C10 0.6(8)
P1 C8 C9 C10 178.8(4)
C8 C9 C10 C11 1.0(9)
C9 C10 C11 C12 -1.9(9)
C10 C11 C12 C13 1.2(9)
C9 C8 C13 C12 -1.3(7)
P1 C8 C13 C12 -179.5(4)
C11 C12 C13 C8 0.5(8)
C7 P1 C14 C15 -66.5(4)
C8 P1 C14 C15 -173.2(3)
Fe1 P1 C14 C15 59.4(4)
P1 C14 C15 C16 -68.2(4)
C14 C15 C16 P2 63.6(4)
C23 P2 C16 C15 -176.6(3)
C17 P2 C16 C15 78.6(3)
Fe1 P2 C16 C15 -51.1(4)
C23 P2 C17 C18 -165.2(4)
C16 P2 C17 C18 -59.0(4)
Fe1 P2 C17 C18 71.6(4)
C23 P2 C17 C22 22.6(4)
C16 P2 C17 C22 128.8(4)
Fe1 P2 C17 C22 -100.6(3)
C22 C17 C18 C19 0.1(6)
P2 C17 C18 C19 -172.3(4)
C17 C18 C19 C20 1.5(7)
C18 C19 C20 C21 -2.1(8)
C19 C20 C21 C22 1.2(8)
C20 C21 C22 C17 0.4(7)
C18 C17 C22 C21 -1.1(7)
P2 C17 C22 C21 171.3(3)
C16 P2 C23 C24 -45.0(4)
C17 P2 C23 C24 64.3(4)
Fe1 P2 C23 C24 -172.0(3)
C16 P2 C23 C28 141.3(3)
C17 P2 C23 C28 -109.4(3)
Fe1 P2 C23 C28 14.3(4)
C28 C23 C24 C25 1.2(6)
P2 C23 C24 C25 -172.7(3)
C23 C24 C25 C26 2.8(7)
C24 C25 C26 C27 -3.6(7)
C25 C26 C27 C28 0.5(7)
C26 C27 C28 C23 3.5(6)
C26 C27 C28 C29 -170.7(4)
C24 C23 C28 C27 -4.3(6)
P2 C23 C28 C27 169.3(3)
C24 C23 C28 C29 169.3(4)
P2 C23 C28 C29 -17.0(6)
C30 N2 C29 C28 63.2(5)
Fe1 N2 C29 C28 -67.9(4)
C27 C28 C29 N2 -143.0(4)
C23 C28 C29 N2 43.3(6)
C29 N2 C30 C35 60.3(5)
Fe1 N2 C30 C35 -163.9(3)
C29 N2 C30 C31 -174.4(3)
Fe1 N2 C30 C31 -38.6(4)
C1 N1 C31 C32 68.6(5)
Fe1 N1 C31 C32 -162.3(3)
C1 N1 C31 C30 -169.3(3)
Fe1 N1 C31 C30 -40.1(4)
N2 C30 C31 N1 52.2(4)
C35 C30 C31 N1 179.8(3)
N2 C30 C31 C32 175.8(3)
C35 C30 C31 C32 -56.7(5)
N1 C31 C32 C33 176.1(4)
C30 C31 C32 C33 55.4(5)
C31 C32 C33 C34 -55.7(6)
C32 C33 C34 C35 56.0(6)
N2 C30 C35 C34 179.6(4)
C31 C30 C35 C34 56.3(5)
C33 C34 C35 C30 -56.0(6)
